data_1540560
loop_
_publ_author_name
'Luo, Ming'
'Zhu, Congqing'
'Chen, Lina'
'Zhang, Hong'
'Xia, Haiping'

_publ_section_title
;
 Halogenation of carbyne complexes: isolation of unsaturated
 metallaiodirenium ion and metallabromirenium ion
;
_journal_issue 3
_journal_name_full 'Chem. Sci.'
_journal_page_first 1815
_journal_paper_doi 10.1039/C5SC03963K
_journal_volume 7
_journal_year 2016
_chemical_formula_moiety 'C63 H51 Cl I O2 Os P3, 2(Cl2 I), 1.5(C H2 Cl2)'
_chemical_formula_sum 'C64.5 H54 Cl8 I3 O2 Os P3'
_chemical_formula_weight 1808.48
_chemical_name_systematic
;
 ?
;
_space_group_crystal_system monoclinic
_space_group_IT_number 14
_space_group_name_Hall '-P 2ybc'
_space_group_name_H-M_alt 'P 1 21/c 1'
_symmetry_space_group_name_Hall '-P 2ybc'
_symmetry_space_group_name_H-M 'P 1 21/c 1'
_atom_sites_solution_hydrogens geom
_atom_sites_solution_primary direct
_audit_creation_date 2015-07-27
_audit_creation_method
;
Olex2 1.2
(compiled 2015.01.26 svn.r3150 for OlexSys, GUI svn.r4998)
;
_audit_update_record
;
2015-07-27 deposited with the CCDC.
2015-11-18 downloaded from the CCDC.
;
_cell_angle_alpha 90
_cell_angle_beta 102.771(4)
_cell_angle_gamma 90
_cell_formula_units_Z 4
_cell_length_a 12.9311(5)
_cell_length_b 22.2426(7)
_cell_length_c 23.2785(8)
_cell_measurement_reflns_used 9095
_cell_measurement_temperature 143(2)
_cell_measurement_theta_max 28.4020
_cell_measurement_theta_min 3.1710
_cell_volume 6529.8(4)
_computing_molecular_graphics 'Olex2 (Dolomanov et al., 2009)'
_computing_publication_material 'Olex2 (Dolomanov et al., 2009)'
_computing_structure_refinement 'ShelXL (Sheldrick, 2008)'
_computing_structure_solution 'SIR2004 (Burla et al., 2007)'
_diffrn_ambient_temperature 143(2)
_diffrn_measured_fraction_theta_full 0.972
_diffrn_measured_fraction_theta_max 0.998
_diffrn_measurement_device_type 'multiwire proportional'
_diffrn_measurement_method 'phi and omega scans'
_diffrn_radiation_monochromator graphite
_diffrn_radiation_type MoK\a
_diffrn_radiation_wavelength 0.71073
_diffrn_reflns_av_R_equivalents 0.0286
_diffrn_reflns_av_unetI/netI 0.0359
_diffrn_reflns_laue_measured_fraction_full 0.972
_diffrn_reflns_laue_measured_fraction_max 0.998
_diffrn_reflns_limit_h_max 15
_diffrn_reflns_limit_h_min -14
_diffrn_reflns_limit_k_max 26
_diffrn_reflns_limit_k_min -25
_diffrn_reflns_limit_l_max 27
_diffrn_reflns_limit_l_min -23
_diffrn_reflns_number 27557
_diffrn_reflns_point_group_measured_fraction_full 0.972
_diffrn_reflns_point_group_measured_fraction_max 0.998
_diffrn_reflns_theta_full 25.242
_diffrn_reflns_theta_max 25.000
_diffrn_reflns_theta_min 2.962
_exptl_absorpt_coefficient_mu 3.815
_exptl_absorpt_correction_T_max 1.00000
_exptl_absorpt_correction_T_min 0.55209
_exptl_absorpt_correction_type none
_exptl_crystal_colour RED
_exptl_crystal_density_diffrn 1.840
_exptl_crystal_description PLATE
_exptl_crystal_F_000 3492
_exptl_crystal_size_max 0.25
_exptl_crystal_size_mid 0.24
_exptl_crystal_size_min 0.16
_refine_diff_density_max 2.549
_refine_diff_density_min -1.388
_refine_diff_density_rms 0.143
_refine_ls_extinction_method none
_refine_ls_goodness_of_fit_ref 1.067
_refine_ls_hydrogen_treatment constr
_refine_ls_matrix_type full
_refine_ls_number_parameters 809
_refine_ls_number_reflns 11489
_refine_ls_number_restraints 42
_refine_ls_restrained_S_all 1.077
_refine_ls_R_factor_all 0.0518
_refine_ls_R_factor_gt 0.0419
_refine_ls_shift/su_max 0.002
_refine_ls_shift/su_mean 0.000
_refine_ls_structure_factor_coef Fsqd
_refine_ls_weighting_details 'w=1/[\s^2^(Fo^2^)+(0.0439P)^2^+43.1874P] where P=(Fo^2^+2Fc^2^)/3'
_refine_ls_weighting_scheme calc
_refine_ls_wR_factor_gt 0.1030
_refine_ls_wR_factor_ref 0.1074
_reflns_Friedel_coverage 0.000
_reflns_number_gt 9876
_reflns_number_total 11489
_reflns_threshold_expression 'I > 2\s(I)'
_cod_data_source_file c5sc03963k2.cif
_cod_data_source_block 1
_cod_depositor_comments 'Adding full bibliography for 1540560--1540561.cif.'
_cod_original_formula_sum 'C64.50 H54 Cl8 I3 O2 Os P3'
_cod_database_code 1540560
_shelxl_version_number 2013-4
_shelx_space_group_comment
;
The symmetry employed for this shelxl refinement is uniquely defined
by the following loop, which should always be used as a source of
symmetry information in preference to the above space-group names.
They are only intended as comments.
;
_olex2_refinement_description
;
1. Fixed Uiso
 At 1.2 times of:
  All C(H) groups, All C(H,H) groups
 At 1.5 times of:
  All C(H,H,H) groups
2. Shared sites
{C131, C2D}
3. Restrained distances
 Cl3-I2
 2.55 with sigma of 0.02
 Cl2D-C1D
 1.77 with sigma of 0.02
 Cl2-I2
 2.55 with sigma of 0.02
 Cl1D-C1D
 1.77 with sigma of 0.02
 Cl2D-Cl1D
 2.79 with sigma of 0.02
 Cl6D-Cl3D
 2.79 with sigma of 0.02
4. Uiso/Uaniso restraints and constraints
Uanis(C1D) \\sim Ueq: with sigma of 0.01 and sigma for terminal atoms of 0.02
Uanis(Cl6D) \\sim Ueq: with sigma of 0.001 and sigma for terminal atoms of 0.002
Uanis(Cl5D) \\sim Ueq: with sigma of 0.01 and sigma for terminal atoms of 0.02
Uanis(Cl5D) \\sim Ueq: with sigma of 0.001 and sigma for terminal atoms of 0.002
Uanis(C2D) \\sim Ueq, Uanis(C131) \\sim Ueq: with sigma of 0.02 and sigma for
terminal atoms of 0.04
Uanis(Cl6) \\sim Ueq: with sigma of 0.01 and sigma for terminal atoms of 0.02
Uanis(C131) = Uanis(C2D)
5. Others
 Fixed Sof: I2(0.25) I4(0.25) Cl7(0.25) Cl3(0.25) Cl6(0.25) Cl2(0.25)
 Cl4D(0.5) Cl3D(0.5) Cl6D(0.5) Cl1D(0.5) Cl2D(0.5) C131(0.5) H13a(0.5)
 H13b(0.5) C2D(0.5) H2Da(0.5) H2Db(0.5) C1D(0.5) H1Da(0.5) H1Db(0.5) Cl5D(0.5)
6.a Secondary CH2 refined with riding coordinates:
 C131(H13a,H13b), C2D(H2Da,H2Db), C1D(H1Da,H1Db)
6.b Aromatic/amide H refined with riding coordinates:
 C1(H1), C40P(H40P), C20P(H20P), C51P(H51P), C14P(H14P), C54P(H54P),
 C22P(H22P), C12P(H12P), C27P(H27P), C5P(H5P), C42P(H42P), C38P(H38P), C2P(H2P),
  C30P(H30P), C3(H3), C53P(H53P), C6P(H6P), C3P(H3P), C5AA(H5AA), C18P(H18P),
 C34P(H34P), C52P(H52P), C50P(H50P), C28P(H28P), C21P(H21P), C9P(H9P),
 C32P(H32P), C23P(H23P), C26P(H26P), C41P(H41P), C8P(H8P), C11P(H11P),
 C24P(H24P), C35P(H35P), C29P(H29P), C17P(H17P), C39P(H39P), C33P(H33P),
 C4P(H4P), C15P(H15P), C16P(H16P), C5(H5), C48P(H48P), C45P(H45P), C47P(H47P),
 C10P(H10P), C44P(H44P), C46P(H46P)
6.c Idealised Me refined as rotating group:
 C9(H9a,H9b,H9c)
;
_olex2_submission_special_instructions 'No special instructions were received'

loop_
_space_group_symop_operation_xyz
'x, y, z'
'-x, y+1/2, -z+1/2'
'-x, -y, -z'
'x, -y-1/2, z-1/2'

loop_
_atom_site_label
_atom_site_type_symbol
_atom_site_fract_x
_atom_site_fract_y
_atom_site_fract_z
_atom_site_U_iso_or_equiv
_atom_site_adp_type
_atom_site_occupancy
_atom_site_site_symmetry_order
_atom_site_calc_flag
_atom_site_refinement_flags_posn
_atom_site_refinement_flags_adp
_atom_site_refinement_flags_occupancy
_atom_site_disorder_assembly
_atom_site_disorder_group
Os1 Os 0.42888(2) 1.22186(2) 1.20430(2) 0.01519(8) Uani 1 1 d . . . . .
P2 P 0.37299(12) 1.32071(7) 1.16306(7) 0.0176(3) Uani 1 1 d . . . . .
P1 P 0.48176(12) 1.12399(7) 1.25139(7) 0.0180(3) Uani 1 1 d . . . . .
P3 P 0.09898(12) 1.14216(7) 1.10614(6) 0.0171(3) Uani 1 1 d . . . . .
Cl1 Cl 0.52112(12) 1.20396(7) 1.12625(6) 0.0231(3) Uani 1 1 d . . . . .
C1 C 0.3078(4) 1.1843(2) 1.1458(2) 0.0152(12) Uani 1 1 d . . . . .
H1 H 0.3195 1.1717 1.1096 0.018 Uiso 1 1 calc R . . . .
C4 C 0.2954(5) 1.2206(3) 1.2442(3) 0.0185(12) Uani 1 1 d . . . . .
C40P C 0.0414(6) 0.9494(3) 1.1552(3) 0.0396(18) Uani 1 1 d . . . . .
H40P H 0.0271 0.9103 1.1653 0.047 Uiso 1 1 calc R . . . .
C20P C 0.2916(5) 1.2885(3) 1.0480(3) 0.0253(14) Uani 1 1 d . . . . .
H20P H 0.3503 1.2632 1.0538 0.030 Uiso 1 1 calc R . . . .
C49P C -0.0193(5) 1.1827(3) 1.1092(3) 0.0231(14) Uani 1 1 d . . . . .
C25P C 0.3264(5) 1.3653(3) 1.2182(3) 0.0203(13) Uani 1 1 d . . . . .
C7P C 0.4112(5) 1.0583(3) 1.2158(3) 0.0220(13) Uani 1 1 d . . . . .
C31P C 0.4677(5) 1.3710(3) 1.1382(3) 0.0234(14) Uani 1 1 d . . . . .
C51P C -0.2066(6) 1.1841(4) 1.1008(3) 0.0394(18) Uani 1 1 d . . . . .
H51P H -0.2707 1.1639 1.0970 0.047 Uiso 1 1 calc R . . . .
C1P C 0.6199(5) 1.0995(3) 1.2613(3) 0.0207(13) Uani 1 1 d . . . . .
C14P C 0.3621(6) 1.1143(3) 1.3386(3) 0.0312(16) Uani 1 1 d . . . . .
H14P H 0.3045 1.1053 1.3081 0.037 Uiso 1 1 calc R . . . .
C54P C -0.0166(5) 1.2452(3) 1.1115(3) 0.0287(15) Uani 1 1 d . . . . .
H54P H 0.0474 1.2656 1.1153 0.034 Uiso 1 1 calc R . . . .
C22P C 0.1379(6) 1.3296(3) 0.9846(3) 0.0377(18) Uani 1 1 d . . . . .
H22P H 0.0927 1.3324 0.9475 0.045 Uiso 1 1 calc R . . . .
C12P C 0.3772(5) 1.0126(3) 1.2480(3) 0.0285(15) Uani 1 1 d . . . . .
H12P H 0.3858 1.0164 1.2885 0.034 Uiso 1 1 calc R . . . .
C27P C 0.1951(6) 1.3905(3) 1.2732(3) 0.0320(16) Uani 1 1 d . . . . .
H27P H 0.1261 1.3872 1.2785 0.038 Uiso 1 1 calc R . . . .
C5P C 0.7921(5) 1.1012(3) 1.2392(3) 0.0336(16) Uani 1 1 d . . . . .
H5P H 0.8397 1.1179 1.2190 0.040 Uiso 1 1 calc R . . . .
C42P C 0.0608(6) 1.0213(3) 1.0827(3) 0.0338(17) Uani 1 1 d . . . . .
H42P H 0.0601 1.0311 1.0438 0.041 Uiso 1 1 calc R . . . .
C38P C 0.0841(5) 1.0512(3) 1.1844(3) 0.0285(15) Uani 1 1 d . . . . .
H38P H 0.0986 1.0806 1.2135 0.034 Uiso 1 1 calc R . . . .
C2P C 0.6520(5) 1.0505(3) 1.2985(3) 0.0310(16) Uani 1 1 d . . . . .
H2P H 0.6045 1.0325 1.3180 0.037 Uiso 1 1 calc R . . . .
C30P C 0.3976(6) 1.4019(3) 1.2558(3) 0.0287(15) Uani 1 1 d . . . . .
H30P H 0.4659 1.4067 1.2498 0.034 Uiso 1 1 calc R . . . .
C3 C 0.2021(4) 1.1967(3) 1.2124(2) 0.0152(12) Uani 1 1 d . . . . .
H3 H 0.1406 1.1944 1.2268 0.018 Uiso 1 1 calc R . . . .
C53P C -0.1095(6) 1.2766(3) 1.1080(4) 0.0417(19) Uani 1 1 d . . . . .
H53P H -0.1086 1.3184 1.1090 0.050 Uiso 1 1 calc R . . . .
C6P C 0.6904(5) 1.1247(3) 1.2312(3) 0.0295(15) Uani 1 1 d . . . . .
H6P H 0.6698 1.1570 1.2058 0.035 Uiso 1 1 calc R . . . .
C3P C 0.7542(6) 1.0287(3) 1.3064(3) 0.0351(17) Uani 1 1 d . . . . .
H3P H 0.7761 0.9969 1.3321 0.042 Uiso 1 1 calc R . . . .
C5AA C 0.5721(6) 1.3556(3) 1.1382(4) 0.0368(17) Uani 1 1 d . . . . .
H5AA H 0.5992 1.3186 1.1530 0.044 Uiso 1 1 calc R . . . .
C2 C 0.2081(5) 1.1762(3) 1.1570(3) 0.0182(12) Uani 1 1 d . . . . .
C18P C 0.5442(6) 1.1390(3) 1.3729(3) 0.0329(16) Uani 1 1 d . . . . .
H18P H 0.6108 1.1466 1.3656 0.040 Uiso 1 1 calc R . . . .
C34P C 0.5963(7) 1.4495(3) 1.0928(4) 0.046(2) Uani 1 1 d . . . . .
H34P H 0.6397 1.4758 1.0778 0.055 Uiso 1 1 calc R . . . .
C52P C -0.2041(6) 1.2460(4) 1.1031(4) 0.0405(18) Uani 1 1 d . . . . .
H52P H -0.2666 1.2674 1.1013 0.049 Uiso 1 1 calc R . . . .
C50P C -0.1136(5) 1.1517(3) 1.1042(3) 0.0295(15) Uani 1 1 d . . . . .
H50P H -0.1148 1.1100 1.1030 0.035 Uiso 1 1 calc R . . . .
C28P C 0.2657(7) 1.4265(3) 1.3101(3) 0.0393(19) Uani 1 1 d . . . . .
H28P H 0.2448 1.4475 1.3401 0.047 Uiso 1 1 calc R . . . .
C21P C 0.2263(6) 1.2940(3) 0.9926(3) 0.0283(15) Uani 1 1 d . . . . .
H21P H 0.2424 1.2735 0.9609 0.034 Uiso 1 1 calc R . . . .
C13P C 0.4610(5) 1.1239(3) 1.3268(3) 0.0252(14) Uani 1 1 d . . . . .
C9P C 0.3548(6) 0.9991(3) 1.1273(3) 0.0411(19) Uani 1 1 d . . . . .
H9P H 0.3486 0.9942 1.0870 0.049 Uiso 1 1 calc R . . . .
C32P C 0.4280(6) 1.4258(3) 1.1145(3) 0.0287(15) Uani 1 1 d . . . . .
H32P H 0.3582 1.4363 1.1140 0.034 Uiso 1 1 calc R . . . .
C23P C 0.1159(6) 1.3610(3) 1.0310(3) 0.0371(17) Uani 1 1 d . . . . .
H23P H 0.0558 1.3852 1.0249 0.045 Uiso 1 1 calc R . . . .
C26P C 0.2245(5) 1.3589(3) 1.2278(3) 0.0228(13) Uani 1 1 d . . . . .
H26P H 0.1761 1.3336 1.2039 0.027 Uiso 1 1 calc R . . . .
C41P C 0.0401(7) 0.9631(3) 1.0973(4) 0.044(2) Uani 1 1 d . . . . .
H41P H 0.0254 0.9335 1.0684 0.053 Uiso 1 1 calc R . . . .
C8P C 0.4007(6) 1.0513(3) 1.1551(3) 0.0302(15) Uani 1 1 d . . . . .
H8P H 0.4241 1.0814 1.1333 0.036 Uiso 1 1 calc R . . . .
C11P C 0.3303(6) 0.9613(3) 1.2195(4) 0.0390(18) Uani 1 1 d . . . . .
H11P H 0.3066 0.9311 1.2411 0.047 Uiso 1 1 calc R . . . .
C24P C 0.1806(5) 1.3577(3) 1.0865(3) 0.0290(15) Uani 1 1 d . . . . .
H24P H 0.1652 1.3797 1.1175 0.035 Uiso 1 1 calc R . . . .
C37P C 0.0829(5) 1.0654(3) 1.1262(3) 0.0217(13) Uani 1 1 d . . . . .
C35P C 0.6355(6) 1.3959(4) 1.1161(4) 0.048(2) Uani 1 1 d . . . . .
H35P H 0.7058 1.3861 1.1171 0.057 Uiso 1 1 calc R . . . .
C19P C 0.2699(5) 1.3206(3) 1.0954(3) 0.0205(13) Uani 1 1 d . . . . .
C29P C 0.3683(6) 1.4315(3) 1.3026(3) 0.0354(17) Uani 1 1 d . . . . .
H29P H 0.4177 1.4545 1.3286 0.043 Uiso 1 1 calc R . . . .
C17P C 0.5293(7) 1.1429(4) 1.4306(3) 0.043(2) Uani 1 1 d . . . . .
H17P H 0.5858 1.1532 1.4613 0.052 Uiso 1 1 calc R . . . .
C39P C 0.0634(6) 0.9927(4) 1.1984(3) 0.0389(18) Uani 1 1 d . . . . .
H39P H 0.0643 0.9826 1.2373 0.047 Uiso 1 1 calc R . . . .
C33P C 0.4918(6) 1.4650(3) 1.0914(3) 0.0373(18) Uani 1 1 d . . . . .
H33P H 0.4648 1.5015 1.0751 0.045 Uiso 1 1 calc R . . . .
C4P C 0.8232(5) 1.0536(3) 1.2765(3) 0.0329(16) Uani 1 1 d . . . . .
H4P H 0.8915 1.0383 1.2814 0.039 Uiso 1 1 calc R . . . .
C15P C 0.3490(7) 1.1182(3) 1.3964(3) 0.042(2) Uani 1 1 d . . . . .
H15P H 0.2824 1.1114 1.4041 0.050 Uiso 1 1 calc R . . . .
C16P C 0.4316(7) 1.1317(4) 1.4417(3) 0.046(2) Uani 1 1 d . . . . .
H16P H 0.4218 1.1333 1.4801 0.056 Uiso 1 1 calc R . . . .
I1 I 0.61984(3) 1.27611(2) 1.27887(2) 0.03050(12) Uani 1 1 d . . . . .
I3 I -0.04832(4) 1.24278(3) 1.28032(2) 0.04702(16) Uani 1 1 d . . . . .
Cl4 Cl 0.06656(17) 1.15119(13) 1.31964(9) 0.0609(7) Uani 1 1 d . . . . .
Cl5 Cl -0.16425(19) 1.33274(11) 1.24292(13) 0.0682(7) Uani 1 1 d . . . . .
O1 O 0.3796(4) 1.2911(3) 1.4193(2) 0.0431(13) Uani 1 1 d . . . . .
O2 O 0.5382(4) 1.3079(3) 1.3990(2) 0.0464(14) Uani 1 1 d . . . . .
C5 C 0.3055(5) 1.2436(3) 1.3009(3) 0.0187(12) Uani 1 1 d . . . . .
H5 H 0.2501 1.2444 1.3204 0.022 Uiso 1 1 calc R . . . .
C6 C 0.4066(5) 1.2653(3) 1.3253(3) 0.0202(13) Uani 1 1 d . . . . .
C43P C 0.1199(5) 1.1460(3) 1.0325(3) 0.0213(13) Uani 1 1 d . . . . .
C7 C 0.4648(5) 1.2568(3) 1.2828(3) 0.0198(13) Uani 1 1 d . . . . .
C48P C 0.0498(6) 1.1793(3) 0.9905(3) 0.0273(15) Uani 1 1 d . . . . .
H48P H -0.0078 1.1984 1.0003 0.033 Uiso 1 1 calc R . . . .
C45P C 0.2207(6) 1.1215(3) 0.9608(3) 0.0361(17) Uani 1 1 d . . . . .
H45P H 0.2780 1.1023 0.9507 0.043 Uiso 1 1 calc R . . . .
C47P C 0.0669(7) 1.1835(3) 0.9335(3) 0.0362(18) Uani 1 1 d . . . . .
H47P H 0.0204 1.2057 0.9051 0.043 Uiso 1 1 calc R . . . .
C8 C 0.4391(6) 1.2895(3) 1.3859(3) 0.0330(16) Uani 1 1 d . . . . .
C10P C 0.3187(6) 0.9550(3) 1.1593(4) 0.042(2) Uani 1 1 d . . . . .
H10P H 0.2864 0.9208 1.1404 0.051 Uiso 1 1 calc R . . . .
C44P C 0.2045(5) 1.1160(3) 1.0174(3) 0.0269(14) Uani 1 1 d . . . . .
H44P H 0.2497 1.0924 1.0451 0.032 Uiso 1 1 calc R . . . .
C46P C 0.1519(7) 1.1553(3) 0.9193(3) 0.0397(19) Uani 1 1 d . . . . .
H46P H 0.1635 1.1589 0.8814 0.048 Uiso 1 1 calc R . . . .
C9 C 0.5747(8) 1.3295(5) 1.4598(4) 0.072(3) Uani 1 1 d . . . . .
H9A H 0.5438 1.3681 1.4637 0.108 Uiso 1 1 calc GR . . . .
H9B H 0.6506 1.3330 1.4688 0.108 Uiso 1 1 calc GR . . . .
H9C H 0.5536 1.3015 1.4864 0.108 Uiso 1 1 calc GR . . . .
I5 I 0.5000 1.5000 1.5000 0.0698(3) Uani 1 2 d S T P . .
Cl8 Cl 0.6900(3) 1.46560(11) 1.54679(13) 0.0880(10) Uani 1 1 d . . . A 1
I2 I 0.81805(18) 1.20232(15) 1.43615(10) 0.0457(6) Uani 0.25 1 d D . . B 2
I4 I 0.1200(2) 0.96571(11) 1.44024(12) 0.0564(6) Uani 0.25 1 d . . . C 1
Cl7 Cl 0.2269(11) 0.9838(6) 1.5380(5) 0.094(4) Uani 0.25 1 d . . . C 1
Cl3 Cl 0.8090(6) 1.3107(4) 1.4068(4) 0.048(2) Uani 0.25 1 d D . . B 2
Cl6 Cl 0.0071(9) 0.9357(4) 1.3430(4) 0.047(2) Uani 0.25 1 d . U . C 1
Cl2 Cl 0.8284(10) 1.0929(6) 1.4550(6) 0.086(5) Uani 0.25 1 d D . . B 2
Cl4D Cl -0.0282(6) 1.0194(3) 1.4278(3) 0.099(2) Uani 0.5 1 d . . . D 3
Cl3D Cl 0.1730(6) 1.0142(3) 1.4616(4) 0.102(2) Uani 0.5 1 d D . . E 4
Cl6D Cl 0.0342(8) 0.9519(4) 1.3668(4) 0.084(2) Uani 0.5 1 d D U . E 4
Cl1D Cl 0.8122(4) 1.1234(4) 1.4579(3) 0.091(3) Uani 0.5 1 d D . . F 3
Cl2D Cl 0.7994(5) 1.2410(3) 1.4282(3) 0.0750(17) Uani 0.5 1 d D . . F 3
C131 C 0.078(2) 1.0142(11) 1.4003(12) 0.205(10) Uani 0.5 1 d . U . E 4
H13A H 0.0175 1.0347 1.4094 0.246 Uiso 0.5 1 calc R . . E 4
H13B H 0.1031 1.0390 1.3719 0.246 Uiso 0.5 1 calc R . . E 4
C2D C 0.078(2) 1.0142(11) 1.4003(12) 0.205(10) Uani 0.5 1 d . U . D 3
H2DA H 0.1407 1.0145 1.4322 0.246 Uiso 0.5 1 calc R . . D 3
H2DB H 0.0818 1.0489 1.3756 0.246 Uiso 0.5 1 calc R . . D 3
C1D C 0.8508(10) 1.1650(6) 1.4049(6) 0.045(4) Uani 0.5 1 d D U . F 3
H1DA H 0.8152 1.1530 1.3654 0.054 Uiso 0.5 1 calc R . . F 3
H1DB H 0.9270 1.1646 1.4087 0.054 Uiso 0.5 1 calc R . . F 3
Cl5D Cl 0.0786(12) 0.9474(7) 1.3577(7) 0.172(6) Uani 0.5 1 d . U . D 3

loop_
_atom_site_aniso_label
_atom_site_aniso_U_11
_atom_site_aniso_U_22
_atom_site_aniso_U_33
_atom_site_aniso_U_23
_atom_site_aniso_U_13
_atom_site_aniso_U_12
Os1 0.01334(12) 0.01588(12) 0.01731(12) -0.00100(9) 0.00546(9) -0.00093(9)
P2 0.0176(8) 0.0166(7) 0.0205(7) -0.0004(6) 0.0084(6) -0.0018(6)
P1 0.0164(8) 0.0182(8) 0.0200(7) 0.0004(6) 0.0054(6) 0.0007(6)
P3 0.0160(8) 0.0203(8) 0.0153(7) 0.0003(6) 0.0040(6) -0.0032(6)
Cl1 0.0183(7) 0.0292(8) 0.0251(7) 0.0025(6) 0.0119(6) 0.0027(6)
C1 0.017(3) 0.014(3) 0.015(3) 0.000(2) 0.006(2) -0.004(2)
C4 0.020(3) 0.016(3) 0.022(3) 0.002(2) 0.011(2) -0.001(2)
C40P 0.039(4) 0.030(4) 0.048(5) 0.008(3) 0.007(4) -0.012(3)
C20P 0.028(4) 0.021(3) 0.029(3) 0.003(3) 0.011(3) -0.002(3)
C49P 0.024(3) 0.030(3) 0.018(3) 0.002(3) 0.009(3) 0.002(3)
C25P 0.024(3) 0.018(3) 0.021(3) 0.005(2) 0.010(3) 0.004(3)
C7P 0.016(3) 0.019(3) 0.031(3) 0.003(3) 0.006(3) 0.003(3)
C31P 0.029(4) 0.019(3) 0.025(3) -0.002(3) 0.011(3) -0.006(3)
C51P 0.022(4) 0.054(5) 0.045(4) 0.007(4) 0.014(3) -0.007(3)
C1P 0.014(3) 0.023(3) 0.023(3) -0.005(3) 0.000(2) 0.002(2)
C14P 0.033(4) 0.028(4) 0.036(4) 0.011(3) 0.015(3) 0.013(3)
C54P 0.022(3) 0.030(4) 0.036(4) -0.002(3) 0.010(3) -0.004(3)
C22P 0.044(5) 0.045(4) 0.019(3) 0.004(3) -0.003(3) -0.002(4)
C12P 0.025(4) 0.021(3) 0.040(4) 0.002(3) 0.008(3) 0.000(3)
C27P 0.041(4) 0.032(4) 0.030(4) 0.011(3) 0.022(3) 0.012(3)
C5P 0.019(3) 0.044(4) 0.038(4) -0.003(3) 0.008(3) 0.005(3)
C42P 0.049(5) 0.025(3) 0.023(3) 0.002(3) -0.001(3) -0.015(3)
C38P 0.036(4) 0.026(3) 0.025(3) 0.006(3) 0.010(3) -0.003(3)
C2P 0.025(4) 0.022(3) 0.046(4) 0.001(3) 0.008(3) -0.002(3)
C30P 0.033(4) 0.021(3) 0.033(4) 0.000(3) 0.009(3) -0.004(3)
C3 0.012(3) 0.018(3) 0.017(3) 0.005(2) 0.006(2) -0.001(2)
C53P 0.033(4) 0.034(4) 0.057(5) -0.009(4) 0.008(4) 0.009(3)
C6P 0.023(3) 0.040(4) 0.027(3) 0.005(3) 0.007(3) 0.006(3)
C3P 0.030(4) 0.025(4) 0.048(4) 0.006(3) 0.005(3) 0.006(3)
C5AA 0.028(4) 0.029(4) 0.058(5) 0.005(3) 0.020(3) -0.005(3)
C2 0.019(3) 0.016(3) 0.019(3) 0.002(2) 0.004(2) -0.001(2)
C18P 0.042(4) 0.026(4) 0.031(4) 0.000(3) 0.010(3) 0.011(3)
C34P 0.052(5) 0.034(4) 0.062(5) -0.002(4) 0.037(4) -0.019(4)
C52P 0.025(4) 0.047(5) 0.053(5) 0.002(4) 0.016(3) 0.013(4)
C50P 0.021(3) 0.032(4) 0.036(4) 0.002(3) 0.010(3) -0.002(3)
C28P 0.066(6) 0.032(4) 0.027(4) -0.001(3) 0.026(4) 0.007(4)
C21P 0.036(4) 0.029(4) 0.021(3) 0.000(3) 0.009(3) -0.006(3)
C13P 0.031(4) 0.022(3) 0.023(3) 0.005(3) 0.007(3) 0.009(3)
C9P 0.047(5) 0.037(4) 0.034(4) -0.008(3) -0.003(3) 0.013(4)
C32P 0.034(4) 0.022(3) 0.034(4) -0.002(3) 0.015(3) -0.003(3)
C23P 0.035(4) 0.040(4) 0.034(4) 0.007(3) 0.002(3) 0.013(3)
C26P 0.026(3) 0.023(3) 0.021(3) 0.005(3) 0.007(3) 0.005(3)
C41P 0.057(5) 0.029(4) 0.042(4) -0.005(3) 0.002(4) -0.016(4)
C8P 0.036(4) 0.020(3) 0.033(4) 0.001(3) 0.003(3) 0.003(3)
C11P 0.027(4) 0.024(4) 0.065(5) 0.006(4) 0.007(4) -0.006(3)
C24P 0.030(4) 0.032(4) 0.027(3) 0.004(3) 0.010(3) 0.005(3)
C37P 0.018(3) 0.021(3) 0.026(3) 0.003(3) 0.004(3) -0.003(3)
C35P 0.033(4) 0.045(5) 0.073(6) 0.003(4) 0.030(4) -0.008(4)
C19P 0.024(3) 0.019(3) 0.020(3) 0.004(2) 0.008(3) -0.003(3)
C29P 0.055(5) 0.027(4) 0.024(3) -0.007(3) 0.007(3) -0.004(3)
C17P 0.059(5) 0.044(5) 0.027(4) -0.006(3) 0.007(4) 0.017(4)
C39P 0.040(4) 0.046(5) 0.033(4) 0.014(3) 0.013(3) -0.001(4)
C33P 0.052(5) 0.027(4) 0.039(4) 0.001(3) 0.023(4) -0.011(3)
C4P 0.022(4) 0.036(4) 0.041(4) 0.000(3) 0.008(3) 0.008(3)
C15P 0.053(5) 0.038(4) 0.046(5) 0.019(4) 0.032(4) 0.023(4)
C16P 0.070(6) 0.050(5) 0.025(4) 0.006(3) 0.021(4) 0.026(4)
I1 0.0190(2) 0.0331(2) 0.0382(3) -0.00970(19) 0.00366(18) -0.00469(18)
I3 0.0274(3) 0.0826(4) 0.0346(3) -0.0294(3) 0.0147(2) -0.0157(3)
Cl4 0.0388(11) 0.116(2) 0.0295(10) 0.0162(11) 0.0117(8) -0.0095(12)
Cl5 0.0463(13) 0.0614(15) 0.102(2) -0.0432(14) 0.0281(13) -0.0069(11)
O1 0.047(3) 0.055(3) 0.029(3) -0.014(2) 0.013(2) 0.001(3)
O2 0.038(3) 0.061(4) 0.036(3) -0.021(3) 0.000(2) -0.001(3)
C5 0.023(3) 0.017(3) 0.018(3) 0.004(2) 0.010(2) 0.007(3)
C6 0.019(3) 0.018(3) 0.023(3) 0.000(2) 0.003(2) 0.001(2)
C43P 0.026(3) 0.023(3) 0.017(3) -0.001(2) 0.007(2) -0.010(3)
C7 0.017(3) 0.015(3) 0.026(3) -0.001(2) 0.002(2) -0.004(2)
C48P 0.041(4) 0.024(3) 0.017(3) -0.002(3) 0.007(3) -0.006(3)
C45P 0.038(4) 0.043(4) 0.033(4) -0.014(3) 0.019(3) -0.008(3)
C47P 0.057(5) 0.026(4) 0.022(3) 0.001(3) 0.002(3) -0.011(3)
C8 0.038(4) 0.026(4) 0.033(4) -0.006(3) 0.003(3) 0.006(3)
C10P 0.038(4) 0.019(4) 0.063(5) -0.010(4) -0.005(4) -0.003(3)
C44P 0.027(4) 0.031(4) 0.023(3) -0.004(3) 0.007(3) -0.005(3)
C46P 0.061(5) 0.042(4) 0.020(3) -0.009(3) 0.019(3) -0.022(4)
C9 0.060(6) 0.099(8) 0.044(5) -0.044(5) -0.016(4) 0.004(6)
I5 0.1189(9) 0.0371(4) 0.0551(5) -0.0035(4) 0.0228(5) 0.0166(5)
Cl8 0.117(3) 0.0377(13) 0.089(2) -0.0131(13) -0.0220(17) 0.0202(14)
I2 0.0221(11) 0.0813(19) 0.0295(11) -0.0049(13) -0.0034(8) 0.0032(12)
I4 0.0507(14) 0.0475(13) 0.0775(17) -0.0041(12) 0.0284(12) -0.0012(11)
Cl7 0.097(9) 0.101(9) 0.073(7) -0.030(7) -0.007(6) 0.019(8)
Cl3 0.023(4) 0.065(5) 0.052(5) -0.008(4) -0.001(3) -0.002(4)
Cl6 0.075(7) 0.032(4) 0.033(4) 0.017(4) 0.012(4) -0.005(4)
Cl2 0.045(7) 0.127(12) 0.064(7) -0.062(7) -0.036(5) 0.053(7)
Cl4D 0.127(6) 0.096(5) 0.060(3) 0.004(3) -0.010(3) -0.039(4)
Cl3D 0.115(6) 0.064(4) 0.144(6) -0.017(4) 0.061(5) -0.001(4)
Cl6D 0.090(3) 0.078(3) 0.083(3) 0.0122(18) 0.0174(19) 0.0041(19)
Cl1D 0.019(2) 0.167(8) 0.083(4) -0.096(5) -0.002(2) 0.004(4)
Cl2D 0.047(3) 0.090(4) 0.071(4) -0.002(4) -0.021(3) -0.006(3)
C131 0.211(15) 0.175(14) 0.199(15) 0.024(12) -0.015(12) 0.016(12)
C2D 0.211(15) 0.175(14) 0.199(15) 0.024(12) -0.015(12) 0.016(12)
C1D 0.016(6) 0.074(8) 0.035(6) 0.017(6) -0.013(5) -0.023(6)
Cl5D 0.172(6) 0.171(6) 0.171(6) 0.005(2) 0.038(2) 0.002(2)

loop_
_atom_type_symbol
_atom_type_description
_atom_type_scat_dispersion_real
_atom_type_scat_dispersion_imag
_atom_type_scat_source
C C 0.0033 0.0016 'International Tables Vol C Tables 4.2.6.8 and 6.1.1.4'
H H 0.0000 0.0000 'International Tables Vol C Tables 4.2.6.8 and 6.1.1.4'
Cl Cl 0.1484 0.1585 'International Tables Vol C Tables 4.2.6.8 and 6.1.1.4'
I I -0.4742 1.8119 'International Tables Vol C Tables 4.2.6.8 and 6.1.1.4'
O O 0.0106 0.0060 'International Tables Vol C Tables 4.2.6.8 and 6.1.1.4'
Os Os -1.2165 7.6030 'International Tables Vol C Tables 4.2.6.8 and 6.1.1.4'
P P 0.1023 0.0942 'International Tables Vol C Tables 4.2.6.8 and 6.1.1.4'

loop_
_geom_angle_atom_site_label_1
_geom_angle_atom_site_label_2
_geom_angle_atom_site_label_3
_geom_angle
_geom_angle_site_symmetry_3
P2 Os1 P1 176.51(5) .
P2 Os1 I1 89.97(4) .
P1 Os1 I1 89.18(4) .
Cl1 Os1 P2 90.29(5) .
Cl1 Os1 P1 93.12(5) .
Cl1 Os1 I1 91.25(4) .
C1 Os1 P2 89.41(16) .
C1 Os1 P1 91.83(16) .
C1 Os1 Cl1 82.07(17) .
C1 Os1 C4 72.9(2) .
C1 Os1 I1 173.29(16) .
C4 Os1 P2 89.13(16) .
C4 Os1 P1 88.11(16) .
C4 Os1 Cl1 155.00(17) .
C4 Os1 I1 113.74(16) .
C7 Os1 P2 89.88(18) .
C7 Os1 P1 87.14(18) .
C7 Os1 Cl1 135.82(18) .
C7 Os1 C1 142.1(2) .
C7 Os1 C4 69.2(2) .
C7 Os1 I1 44.56(18) .
C25P P2 Os1 109.11(19) .
C25P P2 C31P 103.7(3) .
C31P P2 Os1 120.7(2) .
C19P P2 Os1 115.7(2) .
C19P P2 C25P 108.4(3) .
C19P P2 C31P 98.0(3) .
C7P P1 Os1 116.4(2) .
C7P P1 C1P 101.3(3) .
C7P P1 C13P 105.7(3) .
C1P P1 Os1 119.0(2) .
C1P P1 C13P 102.9(3) .
C13P P1 Os1 110.0(2) .
C49P P3 C2 108.3(3) .
C49P P3 C37P 108.6(3) .
C49P P3 C43P 108.9(3) .
C37P P3 C2 110.5(3) .
C37P P3 C43P 110.1(3) .
C43P P3 C2 110.3(3) .
C2 C1 Os1 122.9(4) .
C3 C4 Os1 118.0(4) .
C3 C4 C5 122.5(5) .
C5 C4 Os1 119.5(4) .
C39P C40P C41P 121.0(7) .
C21P C20P C19P 120.3(6) .
C54P C49P P3 119.3(5) .
C50P C49P P3 119.5(5) .
C50P C49P C54P 121.0(6) .
C30P C25P P2 119.1(5) .
C30P C25P C26P 118.6(6) .
C26P C25P P2 121.9(5) .
C12P C7P P1 121.8(5) .
C12P C7P C8P 119.5(6) .
C8P C7P P1 118.4(5) .
C5AA C31P P2 124.2(5) .
C32P C31P P2 116.4(5) .
C32P C31P C5AA 119.3(6) .
C52P C51P C50P 120.2(7) .
C2P C1P P1 117.2(5) .
C6P C1P P1 123.2(5) .
C6P C1P C2P 119.4(6) .
C13P C14P C15P 119.7(7) .
C53P C54P C49P 119.4(6) .
C23P C22P C21P 120.0(6) .
C11P C12P C7P 120.0(7) .
C28P C27P C26P 121.1(7) .
C4P C5P C6P 120.8(7) .
C41P C42P C37P 120.1(7) .
C39P C38P C37P 118.9(6) .
C3P C2P C1P 120.0(7) .
C25P C30P C29P 120.9(7) .
C4 C3 C2 113.8(5) .
C54P C53P C52P 120.0(7) .
C1P C6P C5P 119.3(6) .
C4P C3P C2P 120.3(7) .
C35P C5AA C31P 119.5(7) .
C1 C2 P3 123.9(4) .
C1 C2 C3 112.4(5) .
C3 C2 P3 123.7(5) .
C13P C18P C17P 120.7(7) .
C35P C34P C33P 120.2(7) .
C51P C52P C53P 120.4(7) .
C49P C50P C51P 118.9(7) .
C27P C28P C29P 119.7(7) .
C22P C21P C20P 119.9(6) .
C14P C13P P1 121.8(5) .
C18P C13P P1 119.3(5) .
C18P C13P C14P 118.7(6) .
C10P C9P C8P 120.2(7) .
C33P C32P C31P 120.4(7) .
C22P C23P C24P 121.6(7) .
C27P C26P C25P 119.9(6) .
C42P C41P C40P 119.1(7) .
C7P C8P C9P 119.8(7) .
C10P C11P C12P 120.4(7) .
C23P C24P C19P 118.7(6) .
C42P C37P P3 119.9(5) .
C38P C37P P3 119.5(5) .
C38P C37P C42P 120.4(6) .
C34P C35P C5AA 121.0(8) .
C20P C19P P2 116.6(5) .
C20P C19P C24P 119.4(6) .
C24P C19P P2 123.3(5) .
C28P C29P C30P 119.7(7) .
C16P C17P C18P 119.8(8) .
C40P C39P C38P 120.4(7) .
C34P C33P C32P 119.6(7) .
C3P C4P C5P 120.2(6) .
C16P C15P C14P 121.3(8) .
C15P C16P C17P 119.7(7) .
C7 I1 Os1 41.21(17) .
Cl5 I3 Cl4 178.81(8) .
C8 O2 C9 114.5(7) .
C6 C5 C4 113.4(5) .
C5 C6 C8 123.9(6) .
C7 C6 C5 105.7(5) .
C7 C6 C8 130.3(6) .
C48P C43P P3 118.9(5) .
C48P C43P C44P 120.3(6) .
C44P C43P P3 120.8(5) .
Os1 C7 I1 94.2(3) .
C6 C7 Os1 132.3(5) .
C6 C7 I1 133.5(4) .
C43P C48P C47P 119.3(7) .
C46P C45P C44P 120.2(7) .
C46P C47P C48P 120.2(7) .
O1 C8 O2 124.5(7) .
O1 C8 C6 122.5(7) .
O2 C8 C6 113.1(6) .
C9P C10P C11P 120.2(7) .
C45P C44P C43P 119.4(6) .
C47P C46P C45P 120.5(6) .
Cl8 I5 Cl8 180.0 3_688
Cl2 I2 Cl3 174.2(4) .
Cl7 I4 Cl6 173.8(4) .
Cl6D C131 Cl3D 121.6(15) .
Cl1D C1D Cl2D 95.6(8) .

loop_
_geom_bond_atom_site_label_1
_geom_bond_atom_site_label_2
_geom_bond_distance
_geom_bond_site_symmetry_2
Os1 P2 2.4438(15) .
Os1 P1 2.4652(15) .
Os1 Cl1 2.4168(15) .
Os1 C1 2.016(6) .
Os1 C4 2.133(6) .
Os1 I1 2.9448(5) .
Os1 C7 1.945(6) .
P2 C25P 1.827(6) .
P2 C31P 1.844(6) .
P2 C19P 1.825(6) .
P1 C7P 1.823(6) .
P1 C1P 1.833(6) .
P1 C13P 1.834(6) .
P3 C49P 1.790(6) .
P3 C2 1.797(6) .
P3 C37P 1.795(6) .
P3 C43P 1.796(6) .
C1 C2 1.383(8) .
C4 C3 1.376(8) .
C4 C5 1.395(8) .
C40P C41P 1.380(11) .
C40P C39P 1.376(11) .
C20P C21P 1.382(9) .
C20P C19P 1.393(9) .
C49P C54P 1.392(9) .
C49P C50P 1.383(9) .
C25P C30P 1.385(9) .
C25P C26P 1.393(9) .
C7P C12P 1.390(9) .
C7P C8P 1.397(9) .
C31P C5AA 1.392(10) .
C31P C32P 1.389(9) .
C51P C52P 1.379(11) .
C51P C50P 1.388(10) .
C1P C2P 1.397(9) .
C1P C6P 1.385(9) .
C14P C13P 1.383(10) .
C14P C15P 1.397(10) .
C54P C53P 1.376(10) .
C22P C21P 1.369(10) .
C22P C23P 1.369(10) .
C12P C11P 1.388(10) .
C27P C28P 1.365(11) .
C27P C26P 1.390(9) .
C5P C6P 1.389(9) .
C5P C4P 1.371(10) .
C42P C41P 1.378(10) .
C42P C37P 1.392(9) .
C38P C37P 1.389(9) .
C38P C39P 1.382(10) .
C2P C3P 1.381(10) .
C30P C29P 1.394(10) .
C3 C2 1.386(8) .
C53P C52P 1.382(11) .
C3P C4P 1.364(10) .
C5AA C35P 1.389(10) .
C18P C13P 1.382(10) .
C18P C17P 1.401(10) .
C34P C35P 1.360(12) .
C34P C33P 1.388(11) .
C28P C29P 1.381(11) .
C9P C8P 1.397(10) .
C9P C10P 1.375(11) .
C32P C33P 1.388(9) .
C23P C24P 1.378(10) .
C11P C10P 1.384(12) .
C24P C19P 1.397(9) .
C17P C16P 1.367(12) .
C15P C16P 1.358(12) .
I1 C7 2.072(6) .
I3 Cl4 2.568(3) .
I3 Cl5 2.536(3) .
O1 C8 1.210(9) .
O2 C8 1.315(9) .
O2 C9 1.468(9) .
C5 C6 1.392(9) .
C6 C7 1.382(9) .
C6 C8 1.480(9) .
C43P C48P 1.390(9) .
C43P C44P 1.391(9) .
C48P C47P 1.395(9) .
C45P C44P 1.384(9) .
C45P C46P 1.382(11) .
C47P C46P 1.369(11) .
I5 Cl8 2.574(3) 3_688
I5 Cl8 2.574(3) .
I2 Cl3 2.502(9) .
I2 Cl2 2.472(13) .
I4 Cl7 2.420(12) .
I4 Cl6 2.498(11) .
Cl3D C131 1.66(2) .
Cl6D C131 1.63(3) .
Cl1D C1D 1.704(13) .
Cl2D C1D 1.938(15) .
